data_2200594
loop_
_publ_author_name
'Rajagopal, K.'
'Krishnakumar, R. V.'
'Natarajan, S.'

_publ_section_title
;
 \b-Alaninium maleate
;
_journal_issue 10
_journal_name_full 'Acta Crystallographica Section E'
_journal_page_first o922
_journal_page_last o924
_journal_paper_doi 10.1107/S1600536801014672
_journal_volume 57
_journal_year 2001
_chemical_formula_iupac 'C3 H8 N O2 1+, C4 H3 O4 1-'
_chemical_formula_moiety 'C3 H8 N O2 1+, C4 H3 O4 1-'
_chemical_formula_sum 'C7 H11 N O6'
_chemical_formula_weight 205.17
_chemical_name_systematic
;
?
;
_space_group_IT_number 14
_symmetry_cell_setting monoclinic
_symmetry_space_group_name_Hall '-P 2yn'
_symmetry_space_group_name_H-M 'P 1 21/n 1'
_audit_creation_method SHELXL-97
_cell_angle_alpha 90.000(17)
_cell_angle_beta 99.730(16)
_cell_angle_gamma 90.000(18)
_cell_formula_units_Z 4
_cell_length_a 5.4186(11)
_cell_length_b 22.951(5)
_cell_length_c 7.4518(15)
_cell_measurement_reflns_used 25
_cell_measurement_temperature 293(2)
_cell_measurement_theta_max 17
_cell_measurement_theta_min 6
_cell_volume 913.4(3)
_computing_cell_refinement 'CAD-4 Software (Enraf-Nonius, 1989)'
_computing_data_collection 'Enraf-Nonius CAD-4'
_computing_data_reduction 'CAD-4 Software'
_computing_molecular_graphics 'PLATON (spek, 1999)'
_computing_publication_material SHELXL97
_computing_structure_refinement 'SHELXL97 (Sheldrick, 1997)'
_computing_structure_solution 'SHELXS97 (Sheldrick, 1990)'
_diffrn_ambient_temperature 293(2)
_diffrn_measured_fraction_theta_full .991
_diffrn_measured_fraction_theta_max .991
_diffrn_measurement_device_type 'Enraf-Nonius CAD-4'
_diffrn_measurement_method \w-2\q
_diffrn_radiation_monochromator graphite
_diffrn_radiation_source 'fine-focus sealed tube'
_diffrn_radiation_type MoK\a
_diffrn_radiation_wavelength .71073
_diffrn_reflns_av_R_equivalents .0193
_diffrn_reflns_av_sigmaI/netI .0161
_diffrn_reflns_limit_h_max 6
_diffrn_reflns_limit_h_min 0
_diffrn_reflns_limit_k_max 27
_diffrn_reflns_limit_k_min 0
_diffrn_reflns_limit_l_max 8
_diffrn_reflns_limit_l_min -8
_diffrn_reflns_number 1775
_diffrn_reflns_theta_full 24.96
_diffrn_reflns_theta_max 24.96
_diffrn_reflns_theta_min 2.91
_diffrn_standards_decay_% <2
_diffrn_standards_interval_count 200
_diffrn_standards_number 2
_exptl_absorpt_coefficient_mu .132
_exptl_absorpt_correction_T_max .99
_exptl_absorpt_correction_T_min .97
_exptl_absorpt_correction_type '\y scan'
_exptl_absorpt_process_details '(North et al., 1968)'
_exptl_crystal_colour colorless
_exptl_crystal_density_diffrn 1.492
_exptl_crystal_density_meas 1.51
_exptl_crystal_density_method 'flotation in mixture of xylene and carbon tetrachloride'
_exptl_crystal_description needle
_exptl_crystal_F_000 432
_exptl_crystal_size_max .35
_exptl_crystal_size_mid .30
_exptl_crystal_size_min .15
_refine_diff_density_max .304
_refine_diff_density_min -.297
_refine_ls_extinction_coef .047(14)
_refine_ls_extinction_method SHELXL97
_refine_ls_goodness_of_fit_ref 1.164
_refine_ls_hydrogen_treatment constr
_refine_ls_matrix_type full
_refine_ls_number_parameters 130
_refine_ls_number_reflns 1600
_refine_ls_number_restraints 0
_refine_ls_restrained_S_all 1.164
_refine_ls_R_factor_all .0555
_refine_ls_R_factor_gt .0384
_refine_ls_shift/su_max <0.001
_refine_ls_shift/su_mean .000
_refine_ls_structure_factor_coef Fsqd
_refine_ls_weighting_details 'calc w = 1/[\s^2^(Fo^2^)+(0.1299P)^2^+0.1847P] where P = (Fo^2^+2Fc^2^)/3'
_refine_ls_weighting_scheme calc
_refine_ls_wR_factor_ref .1895
_reflns_number_gt 1344
_reflns_number_total 1600
_reflns_threshold_expression I>2\s(I)
_cod_data_source_file bt6081.cif
_cod_data_source_block I
_cod_original_sg_symbol_H-M 'P 21/n'
_cod_database_code 2200594
_cod_database_fobs_code 2200594

loop_
_symmetry_equiv_pos_as_xyz
'x, y, z'
'x+1/2, -y+1/2, z+1/2'
'-x, -y, -z'
'-x-1/2, y-1/2, -z-1/2'

loop_
_atom_site_label
_atom_site_fract_x
_atom_site_fract_y
_atom_site_fract_z
_atom_site_U_iso_or_equiv
_atom_site_adp_type
_atom_site_calc_flag
_atom_site_refinement_flags
_atom_site_occupancy
_atom_site_disorder_assembly
_atom_site_disorder_group
_atom_site_type_symbol
O1 .9600(3) .65798(8) .9827(3) .0496(6) Uani d . 1 . . O
H1 .8833 .6312 1.0209 .074 Uiso calc R 1 . . H
O2 .5884(4) .70108(8) .9471(3) .0590(6) Uani d . 1 . . O
N1 .9147(3) .85468(8) .7698(3) .0371(5) Uani d . 1 . . N
H1A .8328 .8878 .7803 .056 Uiso calc R 1 . . H
H1B .9073 .8462 .6525 .056 Uiso calc R 1 . . H
H1C 1.0739 .8587 .8223 .056 Uiso calc R 1 . . H
O3 .7870(3) .04863(7) .9235(3) .0475(6) Uani d . 1 . . O
H3 .7334 .0178 .8765 .071 Uiso calc R 1 . . H
O4 .6457(4) .13567(8) .9679(3) .0504(6) Uani d . 1 . . O
O5 .6211(3) -.04031(7) .7561(2) .0450(5) Uani d . 1 . . O
O6 .2587(3) -.06948(7) .5973(2) .0482(6) Uani d . 1 . . O
C1 .8066(4) .70073(10) .9310(3) .0378(6) Uani d . 1 . . C
C2 .9311(5) .75014(10) .8468(3) .0408(6) Uani d . 1 . . C
H2A 1.1033 .7537 .9078 .049 Uiso calc R 1 . . H
H2B .9329 .7414 .7196 .049 Uiso calc R 1 . . H
C3 .7980(5) .80692(10) .8605(4) .0421(6) Uani d . 1 . . C
H3A .6238 .8029 .8043 .051 Uiso calc R 1 . . H
H3B .8030 .8166 .9878 .051 Uiso calc R 1 . . H
C4 .6116(4) .08756(10) .8980(3) .0350(6) Uani d . 1 . . C
C5 .3642(4) .07430(10) .7857(3) .0374(6) Uani d . 1 . . C
H5 .2522 .1053 .7732 .045 Uiso calc R 1 . . H
C6 .2744(4) .02598(10) .7000(3) .0373(6) Uani d . 1 . . C
H6 .1098 .0286 .6399 .045 Uiso calc R 1 . . H
C7 .3957(4) -.03178(9) .6848(3) .0339(6) Uani d . 1 . . C

loop_
_atom_site_aniso_label
_atom_site_aniso_U_11
_atom_site_aniso_U_22
_atom_site_aniso_U_33
_atom_site_aniso_U_12
_atom_site_aniso_U_13
_atom_site_aniso_U_23
O1 .0440(11) .0380(10) .0668(12) .0048(8) .0094(8) .0142(8)
O2 .0438(11) .0502(12) .0876(15) .0067(8) .0241(10) .0223(10)
N1 .0342(11) .0277(10) .0491(12) .0015(7) .0056(8) -.0011(8)
O3 .0340(10) .0399(10) .0657(12) .0034(7) .0006(8) -.0109(8)
O4 .0490(11) .0379(10) .0603(11) -.0004(7) -.0024(9) -.0136(8)
O5 .0398(10) .0312(9) .0624(12) .0066(7) .0043(8) -.0059(7)
O6 .0483(11) .0353(10) .0600(11) -.0048(8) .0061(8) -.0129(8)
C1 .0392(13) .0355(13) .0392(12) .0027(9) .0080(9) .0009(9)
C2 .0389(13) .0332(13) .0518(14) .0030(9) .0117(11) .0041(10)
C3 .0413(13) .0346(13) .0536(14) .0033(9) .0169(11) .0032(10)
C4 .0370(12) .0311(12) .0375(11) -.0008(9) .0076(9) .0004(9)
C5 .0346(12) .0317(12) .0457(12) .0059(9) .0064(10) -.0034(9)
C6 .0304(11) .0376(13) .0430(12) .0017(9) .0034(9) -.0032(10)
C7 .0375(12) .0292(11) .0366(11) -.0012(9) .0106(9) .0008(9)

loop_
_atom_type_symbol
_atom_type_description
_atom_type_scat_dispersion_real
_atom_type_scat_dispersion_imag
_atom_type_scat_source
C C .0033 .0016 'International Tables Vol C Tables 4.2.6.8 and 6.1.1.4'
H H .0000 .0000 'International Tables Vol C Tables 4.2.6.8 and 6.1.1.4'
N N .0061 .0033 'International Tables Vol C Tables 4.2.6.8 and 6.1.1.4'
O O .0106 .0060 'International Tables Vol C Tables 4.2.6.8 and 6.1.1.4'

loop_
_geom_angle_atom_site_label_1
_geom_angle_atom_site_label_2
_geom_angle_atom_site_label_3
_geom_angle
_geom_angle_publ_flag
C1 O1 H1 109.5 ?
C3 N1 H1A 109.5 ?
C3 N1 H1B 109.5 ?
H1A N1 H1B 109.5 ?
C3 N1 H1C 109.5 ?
H1A N1 H1C 109.5 ?
H1B N1 H1C 109.5 ?
C4 O3 H3 109.5 ?
O2 C1 O1 124.2(2) y
O2 C1 C2 123.4(2) y
O1 C1 C2 112.5(2) y
C3 C2 C1 111.7(2) y
C3 C2 H2A 109.3 ?
C1 C2 H2A 109.3 ?
C3 C2 H2B 109.3 ?
C1 C2 H2B 109.3 ?
H2A C2 H2B 107.9 ?
N1 C3 C2 111.3(2) y
N1 C3 H3A 109.4 ?
C2 C3 H3A 109.4 ?
N1 C3 H3B 109.4 ?
C2 C3 H3B 109.4 ?
H3A C3 H3B 108.0 ?
O4 C4 O3 120.4(2) y
O4 C4 C5 118.8(2) y
O3 C4 C5 120.7(2) y
C6 C5 C4 131.5(2) y
C6 C5 H5 114.2 ?
C4 C5 H5 114.2 ?
C5 C6 C7 130.3(2) y
C5 C6 H6 114.8 ?
C7 C6 H6 114.8 ?
O6 C7 O5 124.0(2) y
O6 C7 C6 115.1(2) y
O5 C7 C6 120.9(2) y

loop_
_geom_bond_atom_site_label_1
_geom_bond_atom_site_label_2
_geom_bond_site_symmetry_2
_geom_bond_distance
_geom_bond_publ_flag
O1 C1 . 1.301(3) y
O1 H1 . .8200 ?
O2 C1 . 1.209(3) y
N1 C3 . 1.484(3) y
N1 H1A . .8900 ?
N1 H1B . .8900 ?
N1 H1C . .8900 ?
O3 C4 . 1.295(3) y
O3 H3 . .8200 ?
O4 C4 . 1.222(3) y
O5 C7 . 1.262(3) y
O6 C7 . 1.250(3) y
C1 C2 . 1.509(3) y
C2 C3 . 1.501(3) y
C2 H2A . .9700 ?
C2 H2B . .9700 ?
C3 H3A . .9700 ?
C3 H3B . .9700 ?
C4 C5 . 1.487(3) y
C5 C6 . 1.330(3) y
C5 H5 . .9300 ?
C6 C7 . 1.492(3) y
C6 H6 . .9300 ?

loop_
_geom_hbond_atom_site_label_D
_geom_hbond_atom_site_label_H
_geom_hbond_atom_site_label_A
_geom_hbond_site_symmetry_A
_geom_hbond_distance_DH
_geom_hbond_distance_HA
_geom_hbond_distance_DA
_geom_hbond_angle_DHA
O1 H1 O6 2 .82 1.71 2.522(3) 172.0
N1 H1A O5 1_565 .89 2.00 2.880(3) 169.5
N1 H1B O2 2_564 .89 2.23 3.012(3) 145.9
N1 H1C O4 3_767 .89 1.99 2.823(3) 155.0
O3 H3 O5 . .82 1.66 2.481(2) 172.8
C2 H2B O2 2_564 .97 2.67 3.421(3) 134.1
C6 H6 O6 3_556 .93 2.61 3.477(3) 155.8

loop_
_geom_torsion_atom_site_label_1
_geom_torsion_atom_site_label_2
_geom_torsion_atom_site_label_3
_geom_torsion_atom_site_label_4
_geom_torsion
_geom_torsion_publ_flag
O2 C1 C2 C3 24.6(4) y
O1 C1 C2 C3 -155.8(2) y
C1 C2 C3 N1 -177.4(2) y
O4 C4 C5 C6 -177.7(3) y
O3 C4 C5 C6 1.4(4) y
C4 C5 C6 C7 -1.3(5) y
C5 C6 C7 O6 178.3(2) y
C5 C6 C7 O5 -2.0(4) y

loop_
_cod_related_entry_id
_cod_related_entry_database
_cod_related_entry_code
1 ChemSpider 30654627
